data_7213851
loop_
_publ_author_name
'Tian, Jumei'
'Li, Bo'
'Zhang, Xiaoying'
'Zhang, Jingping'

_publ_section_title
;
 Transition metal phosphite complexes: from one-dimensional chain,
 two-dimensional sheet, to three-dimensional architecture with unusual
 magnetic properties
;
_journal_issue 6
_journal_name_full CrystEngComm
_journal_page_first 1071
_journal_paper_doi 10.1039/c3ce41741g
_journal_volume 16
_journal_year 2014
_chemical_formula_sum 'C30 H42 Co3 N6 O15 P2'
_chemical_formula_weight 965.43
_chemical_name_systematic
;
 ?
;
_space_group_IT_number 192
_symmetry_cell_setting hexagonal
_symmetry_space_group_name_Hall '-P 6 2c'
_symmetry_space_group_name_H-M 'P 6/m c c'
_atom_sites_solution_hydrogens geom
_atom_sites_solution_primary direct
_atom_sites_solution_secondary difmap
_audit_creation_method SHELXL-97
_cell_angle_alpha 90.00
_cell_angle_beta 90.00
_cell_angle_gamma 120.00
_cell_formula_units_Z 2
_cell_length_a 11.0320(5)
_cell_length_b 11.0320(5)
_cell_length_c 22.8380(13)
_cell_measurement_reflns_used 922
_cell_measurement_temperature 293(2)
_cell_measurement_theta_max 27.08
_cell_measurement_theta_min 4.10
_cell_volume 2407.1(2)
_computing_cell_refinement CrysAlis
_computing_data_collection 'CrysAlis (Oxford Diffraction,2006)'
_computing_data_reduction CrysAlis
_computing_molecular_graphics 'SHELXTL-PLUS (Sheldrick, 1990)'
_computing_publication_material SHELXL-97
_computing_structure_refinement 'SHELXL-97 (Sheldrick, 1997)'
_computing_structure_solution 'SHELXS-97 (Sheldrick, 1990)'
_diffrn_ambient_temperature 293(2)
_diffrn_detector_area_resol_mean 10.0
_diffrn_measured_fraction_theta_full 0.992
_diffrn_measured_fraction_theta_max 0.992
_diffrn_measurement_device_type 'Oxford diffraction Gemini R Ultra'
_diffrn_measurement_method '\w scan'
_diffrn_radiation_monochromator graphite
_diffrn_radiation_source 'fine-focus sealed tube'
_diffrn_radiation_type MoK\a
_diffrn_radiation_wavelength 0.71073
_diffrn_reflns_av_R_equivalents 0.0414
_diffrn_reflns_limit_h_max 14
_diffrn_reflns_limit_h_min -9
_diffrn_reflns_limit_k_max 10
_diffrn_reflns_limit_k_min -14
_diffrn_reflns_limit_l_max 29
_diffrn_reflns_limit_l_min -28
_diffrn_reflns_number 9149
_diffrn_reflns_theta_full 27.08
_diffrn_reflns_theta_max 27.08
_diffrn_reflns_theta_min 4.10
_exptl_absorpt_coefficient_mu 1.149
_exptl_absorpt_correction_T_max 0.804
_exptl_absorpt_correction_T_min 0.759
_exptl_absorpt_correction_type multi-scan
_exptl_absorpt_process_details
;
CrysAlis (Oxford Diffraction, 2006)
;
_exptl_crystal_colour red
_exptl_crystal_density_diffrn 1.324
_exptl_crystal_density_method 'not measured'
_exptl_crystal_description rod
_exptl_crystal_F_000 977.9
_exptl_crystal_size_max 0.24
_exptl_crystal_size_mid 0.21
_exptl_crystal_size_min 0.19
_refine_diff_density_max 0.885
_refine_diff_density_min -0.392
_refine_diff_density_rms 0.108
_refine_ls_extinction_method none
_refine_ls_goodness_of_fit_ref 1.015
_refine_ls_hydrogen_treatment mixed
_refine_ls_matrix_type full
_refine_ls_number_parameters 67
_refine_ls_number_reflns 922
_refine_ls_number_restraints 34
_refine_ls_restrained_S_all 1.065
_refine_ls_R_factor_all 0.0808
_refine_ls_R_factor_gt 0.0661
_refine_ls_shift/su_max 0.000
_refine_ls_shift/su_mean 0.000
_refine_ls_structure_factor_coef Fsqd
_refine_ls_weighting_details 'calc w=1/[\s^2^(Fo^2^)+(0.0480P)^2^+16.0000P] where P=(Fo^2^+2Fc^2^)/3'
_refine_ls_weighting_scheme calc
_refine_ls_wR_factor_gt 0.1503
_refine_ls_wR_factor_ref 0.1584
_reflns_number_gt 722
_reflns_number_total 922
_reflns_threshold_expression >2sigma(I)
_cod_data_source_file c3ce41741g.txt
_cod_data_source_block 4
_cod_database_code 7213851
_diffrn_reflns_av_unetl/neti 0.0180

loop_
_symmetry_equiv_pos_as_xyz
'x, y, z'
'x-y, x, z'
'-y, x-y, z'
'-x, -y, z'
'-x+y, -x, z'
'y, -x+y, z'
'-y, -x, -z+1/2'
'x-y, -y, -z+1/2'
'x, x-y, -z+1/2'
'y, x, -z+1/2'
'-x+y, y, -z+1/2'
'-x, -x+y, -z+1/2'
'-x, -y, -z'
'-x+y, -x, -z'
'y, -x+y, -z'
'x, y, -z'
'x-y, x, -z'
'-y, x-y, -z'
'y, x, z-1/2'
'-x+y, y, z-1/2'
'-x, -x+y, z-1/2'
'-y, -x, z-1/2'
'x-y, -y, z-1/2'
'x, x-y, z-1/2'

loop_
_atom_site_label
_atom_site_type_symbol
_atom_site_fract_x
_atom_site_fract_y
_atom_site_fract_z
_atom_site_U_iso_or_equiv
_atom_site_adp_type
_atom_site_occupancy
_atom_site_symmetry_multiplicity
_atom_site_calc_flag
_atom_site_refinement_flags
Co1 Co 0.5000 0.5000 0.5000 0.0284(4) Uani 1 4 d SD
P1 P 0.3333 0.6667 0.47793(17) 0.0305(8) Uani 0.50 3 d SP
O1 O 0.3374(5) 0.5368(5) 0.5000 0.0453(13) Uani 1 2 d S
O2 O 0.6520(5) 0.7203(5) 0.5000 0.0538(16) Uani 1 2 d SD
H1C H 0.628(2) 0.7789(18) 0.5000 0.081 Uiso 1 2 d SD
H1D H 0.7355(13) 0.747(2) 0.5000 0.081 Uiso 1 2 d SD
N1 N 0.5000 0.5000 0.5948(2) 0.0492(16) Uani 1 2 d S
C1 C 0.6143(9) 0.5779(9) 0.6251(3) 0.095(3) Uani 1 1 d U
H1A H 0.6967 0.6341 0.6047 0.115 Uiso 1 1 calc R
C2 C 0.6196(9) 0.5815(10) 0.6860(3) 0.101(3) Uani 1 1 d U
H2A H 0.7036 0.6387 0.7052 0.121 Uiso 1 1 calc R
C3 C 0.5000 0.5000 0.7174(3) 0.062(2) Uani 1 2 d S
O3 O 1.0000 1.0000 0.7500 0.74(10) Uani 1 12 d S
O4 O 1.0000 1.0000 0.5644(7) 0.038(4) Uani 0.62(2) 6 d SPU
O4B O 0.936(5) 1.083(5) 0.5589(19) 0.024(7) Uani 0.063(4) 1 d PU

loop_
_atom_site_aniso_label
_atom_site_aniso_U_11
_atom_site_aniso_U_22
_atom_site_aniso_U_33
_atom_site_aniso_U_23
_atom_site_aniso_U_13
_atom_site_aniso_U_12
Co1 0.0255(7) 0.0262(7) 0.0357(6) 0.000 0.000 0.0146(5)
P1 0.0243(11) 0.0243(11) 0.0428(18) 0.000 0.000 0.0122(5)
O1 0.030(3) 0.025(3) 0.079(4) 0.000 0.000 0.012(2)
O2 0.028(3) 0.031(3) 0.101(4) 0.000 0.000 0.014(2)
N1 0.041(4) 0.064(5) 0.037(3) 0.000 0.000 0.022(3)
C1 0.072(5) 0.125(6) 0.049(3) -0.001(4) -0.001(3) 0.019(4)
C2 0.078(5) 0.133(7) 0.050(3) -0.007(4) -0.006(4) 0.021(5)
C3 0.067(6) 0.072(6) 0.039(4) 0.000 0.000 0.028(5)
O3 1.00(17) 1.00(17) 0.22(7) 0.000 0.000 0.50(8)
O4 0.017(4) 0.017(4) 0.080(8) 0.000 0.000 0.0085(18)
O4B 0.019(10) 0.018(10) 0.046(11) 0.002(8) -0.004(8) 0.017(8)

loop_
_atom_type_symbol
_atom_type_description
_atom_type_scat_dispersion_real
_atom_type_scat_dispersion_imag
_atom_type_scat_source
C C 0.0033 0.0016 'International Tables Vol C Tables 4.2.6.8 and 6.1.1.4'
H H 0.0000 0.0000 'International Tables Vol C Tables 4.2.6.8 and 6.1.1.4'
Co Co 0.3494 0.9721 'International Tables Vol C Tables 4.2.6.8 and 6.1.1.4'
N N 0.0061 0.0033 'International Tables Vol C Tables 4.2.6.8 and 6.1.1.4'
O O 0.0106 0.0060 'International Tables Vol C Tables 4.2.6.8 and 6.1.1.4'
P P 0.1023 0.0942 'International Tables Vol C Tables 4.2.6.8 and 6.1.1.4'

loop_
_geom_angle_atom_site_label_1
_geom_angle_atom_site_label_2
_geom_angle_atom_site_label_3
_geom_angle
_geom_angle_site_symmetry_1
_geom_angle_site_symmetry_3
O1 Co1 O1 180.000(2) 13_666 .
O1 Co1 O2 87.6(2) 13_666 .
O1 Co1 O2 92.41(19) . .
O1 Co1 O2 92.41(19) 13_666 13_666
O1 Co1 O2 87.6(2) . 13_666
O2 Co1 O2 180.0 . 13_666
O1 Co1 N1 90.0 13_666 13_666
O1 Co1 N1 90.0 . 13_666
O2 Co1 N1 90.000(1) . 13_666
O2 Co1 N1 90.000(1) 13_666 13_666
O1 Co1 N1 90.0 13_666 .
O1 Co1 N1 90.0 . .
O2 Co1 N1 90.000(1) . .
O2 Co1 N1 90.000(1) 13_666 .
N1 Co1 N1 180.000(1) 13_666 .
P1 P1 O1 70.91(15) 14_566 14_566
P1 P1 O1 70.91(15) 14_566 3_665
O1 P1 O1 109.85(15) 14_566 3_665
P1 P1 O1 70.91(15) 14_566 .
O1 P1 O1 109.85(15) 14_566 .
O1 P1 O1 109.85(15) 3_665 .
P1 O1 P1 38.2(3) 14_566 .
P1 O1 Co1 128.8(3) 14_566 .
P1 O1 Co1 128.8(3) . .
Co1 O2 H1C 121.1(14) . .
Co1 O2 H1D 120.9(14) . .
H1C O2 H1D 118(2) . .
C1 N1 C1 116.4(8) . 4_665
C1 N1 Co1 121.8(4) . .
C1 N1 Co1 121.8(4) 4_665 .
N1 C1 C2 123.9(7) . .
N1 C1 H1A 118.0 . .
C2 C1 H1A 118.0 . .
C3 C2 C1 119.4(7) . .
C3 C2 H2A 120.3 . .
C1 C2 H2A 120.3 . .
C2 C3 C2 116.9(8) 4_665 .
C2 C3 C3 121.5(4) 4_665 7_666
C2 C3 C3 121.5(4) . 7_666
O4B O4 O4B 59.7(2) 3_765 4_775
O4B O4 O4B 170(4) 3_765 6_565
O4B O4 O4B 119.2(6) 4_775 6_565
O4B O4 O4B 59.7(2) 3_765 2_655
O4B O4 O4B 119.2(6) 4_775 2_655
O4B O4 O4B 119.2(6) 6_565 2_655
O4B O4 O4B 119.2(6) 3_765 5_675
O4B O4 O4B 59.7(2) 4_775 5_675
O4B O4 O4B 59.7(2) 6_565 5_675
O4B O4 O4B 170(4) 2_655 5_675
O4B O4 O4B 119.2(6) 3_765 .
O4B O4 O4B 170(4) 4_775 .
O4B O4 O4B 59.7(2) 6_565 .
O4B O4 O4B 59.7(2) 2_655 .
O4B O4 O4B 119.2(6) 5_675 .
O4B O4B O4B 120.000(12) 2_655 6_565
O4B O4B O4 60.13(10) 2_655 .
O4B O4B O4 60.13(10) 6_565 .

loop_
_geom_bond_atom_site_label_1
_geom_bond_atom_site_label_2
_geom_bond_distance
_geom_bond_site_symmetry_2
Co1 O1 2.027(5) 13_666
Co1 O1 2.027(5) .
Co1 O2 2.154(5) .
Co1 O2 2.154(5) 13_666
Co1 N1 2.166(6) 13_666
Co1 N1 2.166(6) .
P1 P1 1.008(8) 14_566
P1 O1 1.541(5) 14_566
P1 O1 1.541(5) 3_665
P1 O1 1.541(5) .
O1 P1 1.541(5) 14_566
O2 H1C 0.814(11) .
O2 H1D 0.814(11) .
N1 C1 1.313(8) .
N1 C1 1.313(8) 4_665
C1 C2 1.391(9) .
C1 H1A 0.9300 .
C2 C3 1.370(9) .
C2 H2A 0.9300 .
C3 C2 1.370(9) 4_665
C3 C3 1.489(15) 7_666
O4 O4B 1.42(4) 3_765
O4 O4B 1.42(3) 4_775
O4 O4B 1.42(4) 6_565
O4 O4B 1.42(4) 2_655
O4 O4B 1.42(4) 5_675
O4 O4B 1.42(3) .
O4B O4B 1.41(4) 2_655
O4B O4B 1.41(3) 6_565
